data_4075749
loop_
_publ_author_name
'Takemoto, Shin'
'Oshio, Shinya'
'Shiromoto, Takayuki'
'Matsuzaka, Hiroyuki'

_publ_section_title
;
 Dinuclear Ruthenium(II) \k2-Diamido/\h6-Naphthalene Complexes Featuring a
 Coordinatively Unsaturated yet Highly \p-Basic (\h5-C5Me5)Ru Diamide
 Fragment
;
_journal_issue 5
_journal_name_full Organometallics
_journal_page_first 801
_journal_paper_doi 10.1021/om049274b
_journal_volume 24
_journal_year 2005
_chemical_formula_sum 'C35 H47 N3 Ru2'
_chemical_formula_weight 711.90
_chemical_name_systematic
; 
 ? 
;
_space_group_IT_number 14
_symmetry_cell_setting monoclinic
_symmetry_space_group_name_Hall '-P 2ybc'
_symmetry_space_group_name_H-M 'P 1 21/c 1'
_atom_sites_solution_hydrogens geom
_atom_sites_solution_primary direct
_atom_sites_solution_secondary difmap
_audit_creation_method SHELXL-97
_cell_angle_alpha 90.00
_cell_angle_beta 97.554(7)
_cell_angle_gamma 90.00
_cell_formula_units_Z 4
_cell_length_a 12.555(2)
_cell_length_b 16.084(4)
_cell_length_c 16.663(2)
_cell_measurement_temperature 296(2)
_cell_volume 3335.6(11)
_computing_cell_refinement 'RIGAKU PROCESS AUTO'
_computing_data_collection 'RIGAKU RAPID AUTO'
_computing_data_reduction 'RIGAKU PROCESS AUTO'
_computing_structure_refinement 'SHELXL-97 (Sheldrick, 1997)'
_computing_structure_solution 'SHELXS-97 (Sheldrick, 1990)'
_diffrn_ambient_temperature 296(2)
_diffrn_measured_fraction_theta_full 0.972
_diffrn_measured_fraction_theta_max 0.972
_diffrn_measurement_device_type 'RIGAKU RAXIS RAPID'
_diffrn_radiation_monochromator graphite
_diffrn_radiation_source 'fine-focus sealed tube'
_diffrn_radiation_type MoK\a
_diffrn_radiation_wavelength 0.71075
_diffrn_reflns_av_R_equivalents 0.2055
_diffrn_reflns_av_sigmaI/netI 0.1727
_diffrn_reflns_limit_h_max 16
_diffrn_reflns_limit_h_min -14
_diffrn_reflns_limit_k_max 20
_diffrn_reflns_limit_k_min -20
_diffrn_reflns_limit_l_max 21
_diffrn_reflns_limit_l_min -19
_diffrn_reflns_number 29752
_diffrn_reflns_theta_full 27.38
_diffrn_reflns_theta_max 27.38
_diffrn_reflns_theta_min 3.02
_exptl_absorpt_coefficient_mu 0.932
_exptl_absorpt_correction_T_max 0.8356
_exptl_absorpt_correction_T_min 0.6530
_exptl_absorpt_correction_type empirical
_exptl_absorpt_process_details ABSCOR
_exptl_crystal_colour red
_exptl_crystal_density_diffrn 1.418
_exptl_crystal_density_method 'not measured'
_exptl_crystal_description plate
_exptl_crystal_F_000 1464
_exptl_crystal_size_max 0.50
_exptl_crystal_size_mid 0.30
_exptl_crystal_size_min 0.20
_refine_diff_density_max 0.432
_refine_diff_density_min -0.441
_refine_diff_density_rms 0.105
_refine_ls_extinction_method none
_refine_ls_goodness_of_fit_ref 0.994
_refine_ls_hydrogen_treatment mixed
_refine_ls_matrix_type full
_refine_ls_number_parameters 361
_refine_ls_number_reflns 7361
_refine_ls_number_restraints 0
_refine_ls_restrained_S_all 0.994
_refine_ls_R_factor_all 0.1978
_refine_ls_R_factor_gt 0.0784
_refine_ls_shift/su_max 0.001
_refine_ls_shift/su_mean 0.000
_refine_ls_structure_factor_coef Fsqd
_refine_ls_weighting_details 'calc w=1/[\s^2^(Fo^2^)+(0.0512P)^2^+0.0000P] where P=(Fo^2^+2Fc^2^)/3'
_refine_ls_weighting_scheme calc
_refine_ls_wR_factor_gt 0.1202
_refine_ls_wR_factor_ref 0.1499
_reflns_number_gt 3329
_reflns_number_total 7361
_reflns_threshold_expression >2sigma(I)
_cod_data_source_file om049274bsi20050120_054654.cif
_cod_data_source_block syn4a
_cod_depositor_comments
;
The following automatic conversions were performed:
'_atom_site_symetry_multiplicity' tag replaced with
'_atom_site_symmetry_multiplicity'.

Automatic conversion script
Id: cif_correct_tags 1440 2010-10-19 06:21:57Z saulius 
;
_cod_original_cell_volume 3335.7(12)
_cod_original_sg_symbol_H-M P21/c
_cod_database_code 4075749

loop_
_symmetry_equiv_pos_as_xyz
'x, y, z'
'-x, y+1/2, -z+1/2'
'-x, -y, -z'
'x, -y-1/2, z-1/2'

loop_
_atom_site_label
_atom_site_type_symbol
_atom_site_fract_x
_atom_site_fract_y
_atom_site_fract_z
_atom_site_U_iso_or_equiv
_atom_site_adp_type
_atom_site_occupancy
_atom_site_symmetry_multiplicity
_atom_site_calc_flag
_atom_site_refinement_flags
Ru1 Ru 0.72225(5) 0.51757(5) 0.18399(4) 0.0467(2) Uani 1 1 d .
Ru2 Ru 0.81307(5) 0.09685(5) 0.15310(4) 0.0492(2) Uani 1 1 d .
N1 N 0.8358(5) 0.4285(4) 0.2286(4) 0.0493(18) Uani 1 1 d .
H1 H 0.8757 0.4358 0.2741 0.059 Uiso 1 1 calc R
N2 N 0.7155(5) 0.4256(4) 0.0966(4) 0.0482(18) Uani 1 1 d .
H2 H 0.6731 0.4318 0.0521 0.058 Uiso 1 1 calc R
N3 N 0.8732(6) 0.6277(5) 0.1023(4) 0.068(2) Uani 1 1 d .
C1 C 0.9121(6) 0.2923(6) 0.2060(5) 0.051(2) Uani 1 1 d .
H1A H 0.9574 0.2937 0.2548 0.062 Uiso 1 1 calc R
C2 C 0.8452(6) 0.3596(5) 0.1847(5) 0.043(2) Uani 1 1 d .
C3 C 0.7747(6) 0.3577(5) 0.1075(4) 0.0388(19) Uani 1 1 d .
C4 C 0.7759(6) 0.2883(5) 0.0590(4) 0.046(2) Uani 1 1 d .
H4 H 0.7306 0.2864 0.0102 0.055 Uiso 1 1 calc R
C5 C 0.8402(7) 0.1470(6) 0.0329(5) 0.061(2) Uani 1 1 d .
H5 H 0.7920 0.1437 -0.0144 0.073 Uiso 1 1 calc R
C6 C 0.9082(8) 0.0787(6) 0.0545(6) 0.069(3) Uani 1 1 d .
H6 H 0.9071 0.0327 0.0207 0.083 Uiso 1 1 calc R
C7 C 0.9773(7) 0.0810(6) 0.1272(7) 0.068(3) Uani 1 1 d .
H7 H 1.0238 0.0368 0.1413 0.082 Uiso 1 1 calc R
C8 C 0.9769(6) 0.1487(6) 0.1785(6) 0.063(3) Uani 1 1 d .
H8 H 1.0187 0.1469 0.2288 0.076 Uiso 1 1 calc R
C9 C 0.9134(6) 0.2219(6) 0.1558(5) 0.048(2) Uani 1 1 d .
C10 C 0.8421(6) 0.2218(6) 0.0809(5) 0.047(2) Uani 1 1 d .
C11 C 0.8144(7) 0.5816(5) 0.1326(4) 0.051(2) Uani 1 1 d .
C12 C 0.8781(8) 0.6707(6) 0.0260(5) 0.064(3) Uani 1 1 d .
C13 C 0.7656(9) 0.6748(9) -0.0226(7) 0.118(5) Uani 1 1 d .
H13A H 0.7391 0.6194 -0.0337 0.177 Uiso 1 1 calc R
H13B H 0.7693 0.7035 -0.0727 0.177 Uiso 1 1 calc R
H13C H 0.7180 0.7041 0.0081 0.177 Uiso 1 1 calc R
C14 C 0.9522(8) 0.6224(7) -0.0213(5) 0.084(3) Uani 1 1 d .
H14A H 0.9222 0.5685 -0.0344 0.126 Uiso 1 1 calc R
H14B H 1.0211 0.6164 0.0108 0.126 Uiso 1 1 calc R
H14C H 0.9605 0.6518 -0.0702 0.126 Uiso 1 1 calc R
C15 C 0.9258(11) 0.7548(8) 0.0451(6) 0.111(4) Uani 1 1 d .
H15A H 0.8795 0.7861 0.0752 0.166 Uiso 1 1 calc R
H15B H 0.9335 0.7834 -0.0044 0.166 Uiso 1 1 calc R
H15C H 0.9950 0.7487 0.0767 0.166 Uiso 1 1 calc R
C16 C 0.5495(7) 0.4983(6) 0.2097(6) 0.066(3) Uani 1 1 d .
C17 C 0.6155(7) 0.4987(6) 0.2830(5) 0.062(3) Uani 1 1 d .
C18 C 0.6718(7) 0.5733(7) 0.2915(5) 0.064(3) Uani 1 1 d .
C19 C 0.6368(8) 0.6238(6) 0.2236(6) 0.062(3) Uani 1 1 d .
C20 C 0.5629(7) 0.5745(7) 0.1707(5) 0.063(3) Uani 1 1 d .
C21 C 0.4783(8) 0.4282(8) 0.1746(7) 0.107(4) Uani 1 1 d .
H21A H 0.4330 0.4476 0.1273 0.161 Uiso 1 1 calc R
H21B H 0.4344 0.4095 0.2140 0.161 Uiso 1 1 calc R
H21C H 0.5220 0.3831 0.1600 0.161 Uiso 1 1 calc R
C22 C 0.6310(10) 0.4271(8) 0.3431(7) 0.121(5) Uani 1 1 d .
H22A H 0.6828 0.3888 0.3270 0.182 Uiso 1 1 calc R
H22B H 0.5637 0.3990 0.3443 0.182 Uiso 1 1 calc R
H22C H 0.6561 0.4484 0.3961 0.182 Uiso 1 1 calc R
C23 C 0.7417(8) 0.6001(9) 0.3677(6) 0.115(5) Uani 1 1 d .
H23A H 0.7450 0.5562 0.4070 0.172 Uiso 1 1 calc R
H23B H 0.7117 0.6490 0.3891 0.172 Uiso 1 1 calc R
H23C H 0.8127 0.6121 0.3556 0.172 Uiso 1 1 calc R
C24 C 0.6701(11) 0.7119(7) 0.2158(8) 0.120(5) Uani 1 1 d .
H24A H 0.6278 0.7471 0.2458 0.180 Uiso 1 1 calc R
H24B H 0.6594 0.7278 0.1598 0.180 Uiso 1 1 calc R
H24C H 0.7447 0.7178 0.2368 0.180 Uiso 1 1 calc R
C25 C 0.4986(9) 0.6055(9) 0.0913(6) 0.130(6) Uani 1 1 d .
H25A H 0.4514 0.5622 0.0684 0.196 Uiso 1 1 calc R
H25B H 0.5473 0.6202 0.0538 0.196 Uiso 1 1 calc R
H25C H 0.4571 0.6533 0.1022 0.196 Uiso 1 1 calc R
C26 C 0.6941(7) -0.0007(6) 0.1532(5) 0.061(3) Uani 1 1 d .
C27 C 0.6430(7) 0.0790(7) 0.1515(5) 0.066(3) Uani 1 1 d .
C28 C 0.6842(7) 0.1230(6) 0.2236(6) 0.062(3) Uani 1 1 d .
C29 C 0.7611(7) 0.0688(6) 0.2693(5) 0.059(3) Uani 1 1 d .
C30 C 0.7675(6) -0.0060(6) 0.2241(5) 0.053(2) Uani 1 1 d .
C31 C 0.6671(8) -0.0667(7) 0.0924(6) 0.091(4) Uani 1 1 d .
H31A H 0.7275 -0.1033 0.0922 0.136 Uiso 1 1 calc R
H31B H 0.6498 -0.0421 0.0398 0.136 Uiso 1 1 calc R
H31C H 0.6064 -0.0977 0.1056 0.136 Uiso 1 1 calc R
C32 C 0.5570(7) 0.1128(8) 0.0884(7) 0.110(5) Uani 1 1 d .
H32A H 0.5684 0.0925 0.0360 0.165 Uiso 1 1 calc R
H32B H 0.5601 0.1724 0.0887 0.165 Uiso 1 1 calc R
H32C H 0.4878 0.0950 0.1003 0.165 Uiso 1 1 calc R
C33 C 0.6549(9) 0.2075(7) 0.2489(7) 0.107(4) Uani 1 1 d .
H33A H 0.6566 0.2455 0.2046 0.160 Uiso 1 1 calc R
H33B H 0.7053 0.2253 0.2940 0.160 Uiso 1 1 calc R
H33C H 0.5840 0.2065 0.2644 0.160 Uiso 1 1 calc R
C34 C 0.8250(8) 0.0907(8) 0.3503(5) 0.095(4) Uani 1 1 d .
H34A H 0.8315 0.1500 0.3551 0.143 Uiso 1 1 calc R
H34B H 0.8953 0.0664 0.3537 0.143 Uiso 1 1 calc R
H34C H 0.7888 0.0694 0.3933 0.143 Uiso 1 1 calc R
C35 C 0.8350(8) -0.0810(6) 0.2517(6) 0.084(3) Uani 1 1 d .
H35A H 0.7920 -0.1203 0.2766 0.125 Uiso 1 1 calc R
H35B H 0.8947 -0.0639 0.2901 0.125 Uiso 1 1 calc R
H35C H 0.8610 -0.1063 0.2059 0.125 Uiso 1 1 calc R

loop_
_atom_site_aniso_label
_atom_site_aniso_U_11
_atom_site_aniso_U_22
_atom_site_aniso_U_33
_atom_site_aniso_U_23
_atom_site_aniso_U_13
_atom_site_aniso_U_12
Ru1 0.0480(4) 0.0443(4) 0.0501(4) -0.0016(3) 0.0149(3) -0.0011(4)
Ru2 0.0405(4) 0.0434(5) 0.0657(4) 0.0043(4) 0.0140(3) 0.0005(4)
N1 0.049(4) 0.058(5) 0.038(4) -0.001(3) -0.003(3) -0.005(3)
N2 0.048(4) 0.053(5) 0.042(4) 0.000(3) -0.002(3) 0.003(4)
N3 0.063(5) 0.084(7) 0.059(5) 0.015(4) 0.018(4) -0.009(4)
C1 0.042(5) 0.055(7) 0.054(5) 0.018(5) -0.003(4) -0.008(5)
C2 0.039(5) 0.041(6) 0.049(5) -0.003(4) 0.006(4) -0.007(4)
C3 0.039(5) 0.034(5) 0.044(5) -0.002(4) 0.005(3) 0.001(4)
C4 0.050(5) 0.053(6) 0.036(4) 0.003(4) 0.005(3) -0.002(4)
C5 0.058(6) 0.057(7) 0.073(6) -0.008(5) 0.027(5) -0.003(5)
C6 0.059(6) 0.060(8) 0.095(8) -0.014(6) 0.035(5) -0.008(5)
C7 0.054(6) 0.044(7) 0.110(8) -0.007(6) 0.022(6) 0.004(5)
C8 0.031(5) 0.069(8) 0.092(7) 0.018(6) 0.013(4) 0.010(5)
C9 0.032(5) 0.056(6) 0.059(5) 0.010(4) 0.010(4) -0.003(4)
C10 0.038(5) 0.050(6) 0.057(5) 0.002(4) 0.017(4) 0.006(4)
C11 0.061(6) 0.046(6) 0.048(5) 0.001(4) 0.015(4) 0.010(5)
C12 0.073(7) 0.060(7) 0.059(6) 0.016(5) 0.012(5) -0.016(5)
C13 0.091(9) 0.156(14) 0.103(9) 0.031(9) -0.007(7) 0.006(9)
C14 0.090(8) 0.101(10) 0.064(6) -0.003(6) 0.019(5) -0.014(7)
C15 0.171(13) 0.086(10) 0.084(8) 0.015(7) 0.044(8) -0.017(9)
C16 0.055(6) 0.060(8) 0.091(7) -0.019(6) 0.033(5) -0.014(5)
C17 0.059(6) 0.070(8) 0.062(6) -0.007(5) 0.024(4) -0.011(5)
C18 0.050(6) 0.082(8) 0.063(6) -0.022(6) 0.021(4) -0.013(5)
C19 0.065(6) 0.041(6) 0.091(7) -0.009(5) 0.043(5) -0.001(5)
C20 0.051(6) 0.088(9) 0.051(5) -0.008(5) 0.013(4) 0.020(5)
C21 0.082(8) 0.108(11) 0.139(10) -0.059(8) 0.038(7) -0.039(7)
C22 0.156(12) 0.117(12) 0.106(9) 0.041(8) 0.073(8) 0.027(9)
C23 0.049(6) 0.205(16) 0.092(8) -0.065(9) 0.016(5) -0.010(8)
C24 0.149(11) 0.038(7) 0.194(13) -0.017(8) 0.101(10) 0.011(7)
C25 0.094(9) 0.210(17) 0.085(8) 0.022(9) 0.005(6) 0.083(10)
C26 0.054(6) 0.064(8) 0.068(6) 0.004(5) 0.019(4) -0.008(5)
C27 0.039(5) 0.091(9) 0.068(6) 0.011(6) 0.015(4) -0.002(5)
C28 0.052(6) 0.051(7) 0.090(7) 0.008(5) 0.034(5) 0.002(5)
C29 0.053(6) 0.073(8) 0.052(6) 0.001(5) 0.009(4) -0.015(5)
C30 0.050(5) 0.058(7) 0.049(5) -0.001(4) 0.006(4) -0.001(5)
C31 0.084(8) 0.096(10) 0.089(8) -0.017(7) 0.000(6) -0.019(7)
C32 0.045(6) 0.162(14) 0.122(9) 0.067(9) 0.008(6) 0.012(7)
C33 0.109(9) 0.060(8) 0.172(11) 0.005(8) 0.096(9) 0.005(7)
C34 0.094(8) 0.119(11) 0.071(7) -0.028(7) 0.008(6) -0.032(8)
C35 0.087(8) 0.065(8) 0.101(8) 0.028(6) 0.019(6) 0.019(6)

loop_
_atom_type_symbol
_atom_type_description
_atom_type_scat_dispersion_real
_atom_type_scat_dispersion_imag
_atom_type_scat_source
C C 0.0033 0.0016 'International Tables Vol C Tables 4.2.6.8 and 6.1.1.4'
H H 0.0000 0.0000 'International Tables Vol C Tables 4.2.6.8 and 6.1.1.4'
N N 0.0061 0.0033 'International Tables Vol C Tables 4.2.6.8 and 6.1.1.4'
Ru Ru -1.2594 0.8363 'International Tables Vol C Tables 4.2.6.8 and 6.1.1.4'

loop_
_geom_angle_atom_site_label_1
_geom_angle_atom_site_label_2
_geom_angle_atom_site_label_3
_geom_angle
C11 Ru1 N2 92.4(3)
C11 Ru1 N1 96.2(3)
N2 Ru1 N1 73.9(3)
C11 Ru1 C19 93.9(4)
N2 Ru1 C19 143.3(3)
N1 Ru1 C19 140.8(3)
C11 Ru1 C18 115.0(4)
N2 Ru1 C18 152.4(3)
N1 Ru1 C18 104.5(3)
C19 Ru1 C18 38.1(3)
C11 Ru1 C20 109.9(4)
N2 Ru1 C20 106.0(3)
N1 Ru1 C20 153.8(3)
C19 Ru1 C20 38.4(3)
C18 Ru1 C20 63.1(3)
C11 Ru1 C16 146.3(4)
N2 Ru1 C16 94.8(3)
N1 Ru1 C16 117.4(3)
C19 Ru1 C16 61.9(3)
C18 Ru1 C16 60.9(3)
C20 Ru1 C16 36.6(3)
C11 Ru1 C17 151.2(4)
N2 Ru1 C17 116.2(3)
N1 Ru1 C17 95.2(3)
C19 Ru1 C17 61.5(3)
C18 Ru1 C17 36.3(3)
C20 Ru1 C17 60.7(3)
C16 Ru1 C17 35.3(3)
C27 Ru2 C28 38.8(3)
C27 Ru2 C26 38.7(3)
C28 Ru2 C26 64.9(4)
C27 Ru2 C29 64.5(3)
C28 Ru2 C29 38.9(3)
C26 Ru2 C29 64.0(3)
C27 Ru2 C30 64.5(3)
C28 Ru2 C30 65.1(3)
C26 Ru2 C30 37.9(3)
C29 Ru2 C30 38.6(3)
C27 Ru2 C7 161.2(4)
C28 Ru2 C7 157.9(4)
C26 Ru2 C7 125.9(4)
C29 Ru2 C7 123.8(4)
C30 Ru2 C7 110.2(3)
C27 Ru2 C6 128.0(4)
C28 Ru2 C6 164.0(4)
C26 Ru2 C6 110.5(4)
C29 Ru2 C6 154.9(4)
C30 Ru2 C6 121.6(4)
C7 Ru2 C6 37.4(3)
C27 Ru2 C8 162.0(4)
C28 Ru2 C8 124.6(4)
C26 Ru2 C8 153.9(4)
C29 Ru2 C8 106.8(3)
C30 Ru2 C8 119.5(3)
C7 Ru2 C8 36.8(3)
C6 Ru2 C8 66.7(4)
C27 Ru2 C5 107.8(3)
C28 Ru2 C5 129.2(4)
C26 Ru2 C5 116.7(3)
C29 Ru2 C5 167.8(4)
C30 Ru2 C5 148.8(3)
C7 Ru2 C5 66.6(4)
C6 Ru2 C5 37.3(3)
C8 Ru2 C5 77.7(3)
C27 Ru2 C9 129.6(4)
C28 Ru2 C9 105.0(3)
C26 Ru2 C9 168.3(3)
C29 Ru2 C9 112.4(3)
C30 Ru2 C9 145.1(3)
C7 Ru2 C9 65.7(3)
C6 Ru2 C9 77.6(3)
C8 Ru2 C9 36.6(3)
C5 Ru2 C9 64.3(3)
C27 Ru2 C10 108.8(3)
C28 Ru2 C10 106.5(3)
C26 Ru2 C10 139.3(3)
C29 Ru2 C10 134.9(3)
C30 Ru2 C10 171.6(3)
C7 Ru2 C10 77.7(3)
C6 Ru2 C10 66.3(3)
C8 Ru2 C10 65.2(3)
C5 Ru2 C10 36.2(3)
C9 Ru2 C10 35.1(3)
C2 N1 Ru1 118.5(5)
C3 N2 Ru1 121.6(5)
C11 N3 C12 139.2(8)
C2 C1 C9 121.9(8)
N1 C2 C1 126.7(7)
N1 C2 C3 114.2(7)
C1 C2 C3 119.0(8)
N2 C3 C4 129.6(7)
N2 C3 C2 111.7(7)
C4 C3 C2 118.7(7)
C10 C4 C3 121.8(7)
C6 C5 C10 122.9(9)
C6 C5 Ru2 69.3(5)
C10 C5 Ru2 78.2(5)
C7 C6 C5 119.3(9)
C7 C6 Ru2 71.4(5)
C5 C6 Ru2 73.4(5)
C8 C7 C6 120.3(9)
C8 C7 Ru2 72.9(5)
C6 C7 Ru2 71.2(5)
C7 C8 C9 121.8(9)
C7 C8 Ru2 70.4(5)
C9 C8 Ru2 77.8(5)
C1 C9 C8 123.3(8)
C1 C9 C10 117.5(8)
C8 C9 C10 119.0(8)
C1 C9 Ru2 130.2(5)
C8 C9 Ru2 65.6(5)
C10 C9 Ru2 73.4(5)
C4 C10 C9 121.1(8)
C4 C10 C5 122.4(8)
C9 C10 C5 116.4(8)
C4 C10 Ru2 131.3(6)
C9 C10 Ru2 71.5(5)
C5 C10 Ru2 65.6(5)
N3 C11 Ru1 175.7(8)
N3 C12 C15 107.7(8)
N3 C12 C14 108.1(8)
C15 C12 C14 108.6(9)
N3 C12 C13 109.9(8)
C15 C12 C13 112.9(10)
C14 C12 C13 109.5(9)
C20 C16 C17 108.1(9)
C20 C16 C21 124.9(10)
C17 C16 C21 127.0(10)
C20 C16 Ru1 67.8(5)
C17 C16 Ru1 72.1(5)
C21 C16 Ru1 123.9(6)
C18 C17 C16 109.3(9)
C18 C17 C22 124.6(10)
C16 C17 C22 126.0(10)
C18 C17 Ru1 67.6(5)
C16 C17 Ru1 72.7(5)
C22 C17 Ru1 122.8(7)
C17 C18 C19 108.3(8)
C17 C18 C23 124.3(10)
C19 C18 C23 126.5(10)
C17 C18 Ru1 76.1(5)
C19 C18 Ru1 70.8(5)
C23 C18 Ru1 127.8(6)
C18 C19 C20 106.4(8)
C18 C19 C24 123.7(10)
C20 C19 C24 129.8(11)
C18 C19 Ru1 71.1(5)
C20 C19 Ru1 71.5(5)
C24 C19 Ru1 124.6(6)
C16 C20 C19 107.8(8)
C16 C20 C25 126.7(11)
C19 C20 C25 125.0(11)
C16 C20 Ru1 75.6(5)
C19 C20 Ru1 70.1(5)
C25 C20 Ru1 126.3(6)
C30 C26 C27 108.3(9)
C30 C26 C31 126.9(10)
C27 C26 C31 124.6(9)
C30 C26 Ru2 70.6(5)
C27 C26 Ru2 70.1(5)
C31 C26 Ru2 128.1(6)
C26 C27 C28 108.3(8)
C26 C27 C32 128.0(10)
C28 C27 C32 123.6(10)
C26 C27 Ru2 71.2(5)
C28 C27 Ru2 71.1(5)
C32 C27 Ru2 125.4(6)
C27 C28 C29 106.7(8)
C27 C28 C33 128.0(10)
C29 C28 C33 125.3(10)
C27 C28 Ru2 70.2(5)
C29 C28 Ru2 70.9(5)
C33 C28 Ru2 124.3(6)
C28 C29 C30 108.1(8)
C28 C29 C34 124.7(10)
C30 C29 C34 127.2(9)
C28 C29 Ru2 70.3(5)
C30 C29 Ru2 70.1(5)
C34 C29 Ru2 124.0(6)
C26 C30 C29 108.5(8)
C26 C30 C35 125.8(9)
C29 C30 C35 125.5(8)
C26 C30 Ru2 71.5(5)
C29 C30 Ru2 71.4(5)
C35 C30 Ru2 127.0(6)

loop_
_geom_bond_atom_site_label_1
_geom_bond_atom_site_label_2
_geom_bond_distance
Ru1 C11 1.843(9)
Ru1 N2 2.069(6)
Ru1 N1 2.087(7)
Ru1 C19 2.167(9)
Ru1 C18 2.170(8)
Ru1 C20 2.185(8)
Ru1 C16 2.286(8)
Ru1 C17 2.279(8)
Ru2 C27 2.151(8)
Ru2 C28 2.163(8)
Ru2 C26 2.166(9)
Ru2 C29 2.171(8)
Ru2 C30 2.154(9)
Ru2 C7 2.176(9)
Ru2 C6 2.175(9)
Ru2 C8 2.208(9)
Ru2 C5 2.227(9)
Ru2 C9 2.371(9)
Ru2 C10 2.395(8)
N1 C2 1.341(10)
N2 C3 1.320(9)
N3 C11 1.202(10)
N3 C12 1.457(10)
C1 C2 1.388(11)
C1 C9 1.409(11)
C2 C3 1.462(10)
C3 C4 1.381(10)
C4 C10 1.374(11)
C5 C6 1.408(13)
C5 C10 1.444(12)
C6 C7 1.394(12)
C7 C8 1.384(12)
C8 C9 1.445(11)
C9 C10 1.437(11)
C12 C15 1.496(14)
C12 C14 1.510(13)
C12 C13 1.534(13)
C16 C20 1.407(13)
C16 C17 1.383(12)
C16 C21 1.509(13)
C17 C18 1.390(12)
C17 C22 1.522(14)
C18 C19 1.415(13)
C18 C23 1.509(12)
C19 C20 1.432(12)
C19 C24 1.489(13)
C20 C25 1.540(12)
C26 C30 1.402(11)
C26 C27 1.432(13)
C26 C31 1.476(13)
C27 C28 1.432(12)
C27 C32 1.506(12)
C28 C29 1.442(12)
C28 C33 1.483(13)
C29 C30 1.428(12)
C29 C34 1.518(12)
C30 C35 1.510(12)
